data_4511883
loop_
_publ_author_name
'Harada, Jun'
'Ogawa, Keiichiro'

_publ_section_title
;
 What Molecules Are Likely or Unlikely To Undergo Pedal Motions in
 Crystals?
;
_journal_issue 10
_journal_name_full 'Crystal Growth &amp; Design'
_journal_page_first 5182
_journal_paper_doi 10.1021/cg500962y
_journal_volume 14
_journal_year 2014
_chemical_formula_moiety 'C14 H10 Cl2'
_chemical_formula_sum 'C14 H10 Cl2'
_chemical_formula_weight 249.12
_chemical_name_systematic
;
 ?
;
_space_group_crystal_system monoclinic
_space_group_IT_number 14
_space_group_name_Hall '-P 2yn'
_space_group_name_H-M_alt 'P 1 21/n 1'
_symmetry_space_group_name_Hall '-P 2yn'
_symmetry_space_group_name_H-M 'P 1 21/n 1'
_atom_sites_solution_hydrogens geom
_atom_sites_solution_primary direct
_audit_creation_date 2014-06-26
_audit_creation_method
;
Olex2 1.2
(compiled 2014.06.23 svn.r2946 for OlexSys, GUI svn.r4855)
;
_cell_angle_alpha 90
_cell_angle_beta 110.843(1)
_cell_angle_gamma 90
_cell_formula_units_Z 2
_cell_length_a 5.6160(2)
_cell_length_b 17.1845(7)
_cell_length_c 6.2868(3)
_cell_measurement_reflns_used 7105
_cell_measurement_temperature 90
_cell_measurement_theta_max 30.003
_cell_measurement_theta_min 2.370
_cell_volume 567.02(4)
_computing_cell_refinement 'SAINT v6.28A (Bruker, 2002)'
_computing_data_collection 'SMART v5.054 (Bruker, 1998)'
_computing_data_reduction 'SAINT v6.28A (Bruker, 2002)'
_computing_molecular_graphics 'Olex2 (Dolomanov et al., 2009)'
_computing_publication_material 'Olex2 (Dolomanov et al., 2009)'
_computing_structure_refinement 'ShelXL (Sheldrick, 2008)'
_computing_structure_solution 'ShelXS (Sheldrick, 2008)'
_diffrn_ambient_temperature 90
_diffrn_detector_area_resol_mean 8.192
_diffrn_measured_fraction_theta_full 0.999
_diffrn_measured_fraction_theta_max 0.997
_diffrn_measurement_device_type 'Bruker SMART 1000'
_diffrn_measurement_method \w_scan
_diffrn_radiation_type MoK\a
_diffrn_radiation_wavelength 0.71073
_diffrn_reflns_av_R_equivalents 0.0144
_diffrn_reflns_av_unetI/netI 0.0092
_diffrn_reflns_Laue_measured_fraction_full 0.999
_diffrn_reflns_Laue_measured_fraction_max 0.997
_diffrn_reflns_limit_h_max 7
_diffrn_reflns_limit_h_min -7
_diffrn_reflns_limit_k_max 24
_diffrn_reflns_limit_k_min -24
_diffrn_reflns_limit_l_max 8
_diffrn_reflns_limit_l_min -8
_diffrn_reflns_number 8610
_diffrn_reflns_point_group_measured_fraction_full 0.999
_diffrn_reflns_point_group_measured_fraction_max 0.997
_diffrn_reflns_theta_full 25.242
_diffrn_reflns_theta_max 30.003
_diffrn_reflns_theta_min 2.370
_diffrn_source 'sealed X-ray tube'
_exptl_absorpt_coefficient_mu 0.537
_exptl_absorpt_correction_T_max 1
_exptl_absorpt_correction_T_min 0.938281
_exptl_absorpt_correction_type multi-scan
_exptl_absorpt_process_details
'SADABS v.2.03 (Bruker,200?) was used for absorption correction. R(int) was 0.0229 before and 0.0145 after correction. The Ratio of minimum to maximum transmission is 0.9383. The \l/2 correction factor is 0.0015.'
_exptl_crystal_colour colourless
_exptl_crystal_colour_primary colourless
_exptl_crystal_density_diffrn 1.459
_exptl_crystal_description block
_exptl_crystal_F_000 256
_exptl_crystal_size_max 0.44
_exptl_crystal_size_mid 0.44
_exptl_crystal_size_min 0.2
_refine_diff_density_max 0.335
_refine_diff_density_min -0.195
_refine_diff_density_rms 0.041
_refine_ls_extinction_method none
_refine_ls_goodness_of_fit_ref 1.107
_refine_ls_hydrogen_treatment constr
_refine_ls_matrix_type full
_refine_ls_number_parameters 106
_refine_ls_number_reflns 1645
_refine_ls_number_restraints 251
_refine_ls_restrained_S_all 1.059
_refine_ls_R_factor_all 0.0215
_refine_ls_R_factor_gt 0.0208
_refine_ls_shift/su_max 0.000
_refine_ls_shift/su_mean 0.000
_refine_ls_structure_factor_coef Fsqd
_refine_ls_weighting_details 'w=1/[\s^2^(Fo^2^)+(0.0232P)^2^+0.1815P] where P=(Fo^2^+2Fc^2^)/3'
_refine_ls_weighting_scheme calc
_refine_ls_wR_factor_gt 0.0532
_refine_ls_wR_factor_ref 0.0537
_reflns_Friedel_coverage 0.000
_reflns_number_gt 1591
_reflns_number_total 1645
_reflns_threshold_expression 'I > 2\s(I)'
_cod_data_source_file cg500962y_si_001.cif
_cod_data_source_block aaClEST90K
_cod_depositor_comments 'Adding full bibliography for 4511872--4511883.cif.'
_cod_database_code 4511883
_shelxl_version_number 2013-4
_shelx_space_group_comment
;
The symmetry employed for this shelxl refinement is uniquely defined
by the following loop, which should always be used as a source of
symmetry information in preference to the above space-group names.
They are only intended as comments.
;
_shelx_estimated_absorpt_t_max 0.900
_shelx_estimated_absorpt_t_min 0.798
_olex2_refinement_description
;
1. Fixed Uiso
 At 1.2 times of:
  All C(H) groups
2. Restrained distances
 C7-C7_$1 \\sim C7'-C7'_$1
 with sigma of 0.02
3. Uiso/Uaniso restraints and constraints
All non-hydrogen atoms have similar U: within 1.7A with sigma of 0.04 and sigma
for terminal atoms of 0.08
4. Rigid body (RIGU) restrains
 All non-hydrogen atoms
 with sigma for 1-2 distances of 0.004 and sigma for 1-3 distances of 0.004
5. Same fragment restrains
{C1, C2, C3, C4, C5, C6, C7, Cl1}
as
{C1', C2', C3', C4', C5', C6', C7', Cl1'}
6. Others
 Sof(C1')=Sof(C2')=Sof(H2')=Sof(C3')=Sof(H3')=Sof(C4')=Sof(H4')=Sof(C5')=
 Sof(H5')=Sof(C6')=Sof(H6')=Sof(C7')=Sof(Cl1')=1-FVAR(1)
 Sof(C1)=Sof(C2)=Sof(H2)=Sof(C3)=Sof(H3)=Sof(C4)=Sof(H4)=Sof(C5)=Sof(H5)=
 Sof(C6)=Sof(H6)=Sof(C7)=Sof(Cl1)=FVAR(1)
7.a Aromatic/amide H refined with riding coordinates:
 C2(H2), C3(H3), C4(H4), C5(H5), C6(H6), C2'(H2'), C3'(H3'), C4'(H4'),
 C5'(H5'), C6'(H6')
;
_olex2_submission_special_instructions 'No special instructions were received'

loop_
_space_group_symop_operation_xyz
'x, y, z'
'-x+1/2, y+1/2, -z+1/2'
'-x, -y, -z'
'x-1/2, -y-1/2, z-1/2'

loop_
_atom_site_label
_atom_site_type_symbol
_atom_site_fract_x
_atom_site_fract_y
_atom_site_fract_z
_atom_site_U_iso_or_equiv
_atom_site_adp_type
_atom_site_occupancy
_atom_site_site_symmetry_order
_atom_site_calc_flag
_atom_site_refinement_flags_posn
_atom_site_refinement_flags_occupancy
_atom_site_disorder_assembly
_atom_site_disorder_group
C1 C 0.5443(4) 0.41012(7) 0.2021(2) 0.0148(3) Uani 0.742(4) 1 d . P A 1
C2 C 0.4362(4) 0.40258(11) 0.3697(3) 0.0167(3) Uani 0.742(4) 1 d . P A 1
H2 H 0.2989 0.4352 0.3678 0.020 Uiso 0.742(4) 1 calc R P A 1
C3 C 0.5327(6) 0.34606(17) 0.5417(5) 0.0159(5) Uani 0.742(4) 1 d . P A 1
H3 H 0.4637 0.3416 0.6588 0.019 Uiso 0.742(4) 1 calc R P A 1
C4 C 0.7315(6) 0.29615(18) 0.5402(5) 0.0165(5) Uani 0.742(4) 1 d . P A 1
H4 H 0.7881 0.2559 0.6504 0.020 Uiso 0.742(4) 1 calc R P A 1
C5 C 0.8465(6) 0.30573(17) 0.3761(5) 0.0162(5) Uani 0.742(4) 1 d . P A 1
H5 H 0.9877 0.2746 0.3799 0.019 Uiso 0.742(4) 1 calc R P A 1
C6 C 0.7483(4) 0.36198(9) 0.2082(3) 0.0167(3) Uani 0.742(4) 1 d . P A 1
H6 H 0.8216 0.3679 0.0944 0.020 Uiso 0.742(4) 1 calc R P A 1
C7 C 0.4423(2) 0.46790(6) 0.01641(18) 0.0145(3) Uani 0.742(4) 1 d . P A 1
Cl1 Cl 0.14008(14) 0.44537(5) -0.17955(13) 0.01168(19) Uani 0.742(4) 1 d . P A 1
C1' C 0.6318(10) 0.4199(2) 0.2358(7) 0.0142(9) Uiso 0.258(4) 1 d . P A 2
C2' C 0.4886(12) 0.4130(4) 0.3731(11) 0.0198(15) Uiso 0.258(4) 1 d . P A 2
H2' H 0.3648 0.4518 0.3640 0.024 Uiso 0.258(4) 1 calc R P A 2
C3' C 0.516(2) 0.3548(5) 0.5166(16) 0.020(2) Uiso 0.258(4) 1 d . P A 2
H3' H 0.4026 0.3492 0.5971 0.024 Uiso 0.258(4) 1 calc R P A 2
C4' C 0.7042(18) 0.3038(6) 0.5480(17) 0.0179(19) Uiso 0.258(4) 1 d . P A 2
H4' H 0.7481 0.2679 0.6709 0.021 Uiso 0.258(4) 1 calc R P A 2
C5' C 0.8296(18) 0.3042(5) 0.4033(15) 0.0151(17) Uiso 0.258(4) 1 d . P A 2
H5' H 0.9384 0.2614 0.4075 0.018 Uiso 0.258(4) 1 calc R P A 2
C6' C 0.8111(11) 0.3641(3) 0.2442(10) 0.0184(13) Uiso 0.258(4) 1 d . P A 2
H6' H 0.9128 0.3657 0.1516 0.022 Uiso 0.258(4) 1 calc R P A 2
C7' C 0.5996(6) 0.49040(18) 0.0904(5) 0.0145(9) Uiso 0.258(4) 1 d . P A 2
Cl1' Cl 0.8596(8) 0.5545(2) 0.1803(7) 0.0422(15) Uiso 0.258(4) 1 d . P A 2

loop_
_atom_site_aniso_label
_atom_site_aniso_U_11
_atom_site_aniso_U_22
_atom_site_aniso_U_33
_atom_site_aniso_U_23
_atom_site_aniso_U_13
_atom_site_aniso_U_12
C1 0.0138(7) 0.0137(5) 0.0158(5) 0.0000(4) 0.0039(5) -0.0006(4)
C2 0.0181(8) 0.0159(7) 0.0185(6) 0.0006(4) 0.0093(6) 0.0020(6)
C3 0.0177(8) 0.0150(9) 0.0140(8) 0.0055(6) 0.0044(6) 0.0021(5)
C4 0.0153(9) 0.0148(8) 0.0193(8) 0.0032(5) 0.0059(6) 0.0063(6)
C5 0.0153(8) 0.0197(8) 0.0163(9) -0.0006(6) 0.0088(6) 0.0000(5)
C6 0.0172(8) 0.0173(6) 0.0158(6) -0.0010(4) 0.0059(6) -0.0007(6)
C7 0.0122(5) 0.0162(5) 0.0138(5) -0.0008(4) 0.0030(4) 0.0007(4)
Cl1 0.0076(2) 0.0125(2) 0.0122(2) -0.00054(7) 0.00014(9) -0.00274(7)

loop_
_atom_type_symbol
_atom_type_description
_atom_type_scat_dispersion_real
_atom_type_scat_dispersion_imag
_atom_type_scat_source
C C 0.0033 0.0016 'International Tables Vol C Tables 4.2.6.8 and 6.1.1.4'
H H 0.0000 0.0000 'International Tables Vol C Tables 4.2.6.8 and 6.1.1.4'
Cl Cl 0.1484 0.1585 'International Tables Vol C Tables 4.2.6.8 and 6.1.1.4'

loop_
_geom_angle_atom_site_label_1
_geom_angle_atom_site_label_2
_geom_angle_atom_site_label_3
_geom_angle
_geom_angle_site_symmetry_1
C2 C1 C6 119.65(12) .
C2 C1 C7 120.38(12) .
C6 C1 C7 119.97(12) .
C1 C2 H2 120.3 .
C1 C2 C3 119.35(18) .
C3 C2 H2 120.3 .
C2 C3 H3 119.9 .
C4 C3 C2 120.2(2) .
C4 C3 H3 119.9 .
C3 C4 H4 119.9 .
C5 C4 C3 120.3(3) .
C5 C4 H4 119.9 .
C4 C5 H5 120.8 .
C6 C5 C4 118.4(2) .
C6 C5 H5 120.8 .
C1 C6 H6 119.0 .
C5 C6 C1 122.02(17) .
C5 C6 H6 119.0 .
C1 C7 Cl1 114.35(10) .
C7 C7 C1 127.11(14) 3_665
C7 C7 Cl1 118.53(11) 3_665
C2' C1' C6' 119.8(4) .
C2' C1' C7' 118.9(4) .
C6' C1' C7' 121.2(4) .
C1' C2' H2' 118.6 .
C3' C2' C1' 122.7(7) .
C3' C2' H2' 118.6 .
C2' C3' H3' 120.2 .
C2' C3' C4' 119.7(9) .
C4' C3' H3' 120.2 .
C3' C4' H4' 120.7 .
C3' C4' C5' 118.6(9) .
C5' C4' H4' 120.7 .
C4' C5' H5' 117.9 .
C4' C5' C6' 124.2(8) .
C6' C5' H5' 117.9 .
C1' C6' C5' 113.8(6) .
C1' C6' H6' 123.1 .
C5' C6' H6' 123.1 .
C1' C7' Cl1' 114.0(3) .
C7' C7' C1' 127.7(4) 3_665
C7' C7' Cl1' 118.2(4) 3_665

loop_
_geom_bond_atom_site_label_1
_geom_bond_atom_site_label_2
_geom_bond_distance
_geom_bond_site_symmetry_2
C1 C2 1.397(2) .
C1 C6 1.402(2) .
C1 C7 1.4835(15) .
C2 H2 0.9500 .
C2 C3 1.410(3) .
C3 H3 0.9500 .
C3 C4 1.410(4) .
C4 H4 0.9500 .
C4 C5 1.408(4) .
C5 H5 0.9500 .
C5 C6 1.392(3) .
C6 H6 0.9500 .
C7 C7 1.332(2) 3_665
C7 Cl1 1.7495(13) .
C1' C2' 1.378(6) .
C1' C6' 1.378(6) .
C1' C7' 1.489(5) .
C2' H2' 0.9500 .
C2' C3' 1.319(9) .
C3' H3' 0.9500 .
C3' C4' 1.331(10) .
C4' H4' 0.9500 .
C4' C5' 1.334(9) .
C5' H5' 0.9500 .
C5' C6' 1.413(9) .
C6' H6' 0.9500 .
C7' C7' 1.322(6) 3_665
C7' Cl1' 1.754(5) .

loop_
_geom_torsion_atom_site_label_1
_geom_torsion_atom_site_label_2
_geom_torsion_atom_site_label_3
_geom_torsion_atom_site_label_4
_geom_torsion
_geom_torsion_site_symmetry_4
C1 C2 C3 C4 -1.9(4) .
C2 C1 C6 C5 0.6(3) .
C2 C1 C7 C7 111.7(2) 3_665
C2 C1 C7 Cl1 -69.81(16) .
C2 C3 C4 C5 4.2(5) .
C3 C4 C5 C6 -4.1(5) .
C4 C5 C6 C1 1.7(4) .
C6 C1 C2 C3 -0.5(3) .
C6 C1 C7 C7 -69.2(2) 3_665
C6 C1 C7 Cl1 109.33(15) .
C7 C1 C2 C3 178.6(2) .
C7 C1 C6 C5 -178.5(2) .
C1' C2' C3' C4' 6.3(15) .
C2' C1' C6' C5' -1.0(8) .
C2' C1' C7' C7' -69.8(6) 3_665
C2' C1' C7' Cl1' 109.0(5) .
C2' C3' C4' C5' -12.5(17) .
C3' C4' C5' C6' 12.6(16) .
C4' C5' C6' C1' -5.7(13) .
C6' C1' C2' C3' 0.6(10) .
C6' C1' C7' C7' 113.8(6) 3_665
C6' C1' C7' Cl1' -67.5(5) .
C7' C1' C2' C3' -175.9(7) .
C7' C1' C6' C5' 175.4(6) .
